data_1569848
loop_
_publ_author_name
'Ezenyilimba, Frederick'
'LaDuca, Robert L.'

_publ_section_title
;
 Poly[[\m-1,3-bis(pyridin-3-yl)urea]bis(\m4-succinato)dicopper(II)], a
 ribbon-like coordination polymer
;
_journal_coeditor_code BH4078
_journal_issue 9
_journal_name_full IUCrData
_journal_paper_doi 10.1107/S2414314623007472
_journal_volume 8
_journal_year 2023
_chemical_formula_iupac '[Cu2 (C4 H4 O4)2 (C11 H10 N4 O)]'
_chemical_formula_moiety 'C19 H18 Cu2 N4 O9'
_chemical_formula_sum 'C19 H18 Cu2 N4 O9'
_chemical_formula_weight 573.45
_chemical_name_systematic
;
Poly[[\m-1,3-bis(pyridin-3-yl)urea]bis(\m~4~-succinato)dicopper(II)]
;
_space_group_crystal_system monoclinic
_space_group_IT_number 14
_space_group_name_Hall '-P 2ybc'
_space_group_name_H-M_alt 'P 1 21/c 1'
_atom_sites_solution_hydrogens geom
_atom_sites_solution_primary dual
_atom_sites_solution_secondary difmap
_audit_creation_method
;
Olex2 1.3-ac4
(compiled 2020.11.27 svn.r5f609507 for Rigaku Oxford Diffraction, GUI svn.r6214)
;
_cell_angle_alpha 90
_cell_angle_beta 111.614(2)
_cell_angle_gamma 90
_cell_formula_units_Z 4
_cell_length_a 15.587(2)
_cell_length_b 6.7579(10)
_cell_length_c 20.942(3)
_cell_measurement_reflns_used 2446
_cell_measurement_temperature 173.15
_cell_measurement_theta_max 25.11
_cell_measurement_theta_min 2.81
_cell_volume 2050.8(5)
_computing_cell_refinement
;
SAINT (Bruker, 2013)
;
_computing_data_collection
;
COSMO (Bruker, 2009)
;
_computing_data_reduction
;
SAINT (Bruker, 2013)
;
_computing_molecular_graphics
;
CrystalMakerX (Palmer, 2020)
;
_computing_publication_material
;
OLEX2 (Dolomanov <i>et al.</i>,  2009)
;
_computing_structure_refinement
;
SHELXL2018 (Sheldrick, 2015b)
;
_computing_structure_solution
;
SHELXT2018 (Sheldrick, 2015a)
;
_diffrn_ambient_temperature 173.15
_diffrn_detector_area_resol_mean 8.36
_diffrn_measured_fraction_theta_full 1.000
_diffrn_measured_fraction_theta_max 0.999
_diffrn_measurement_device_type 'Bruker APEXII CCD'
_diffrn_measurement_method \w
_diffrn_radiation_monochromator graphite
_diffrn_radiation_type MoK\a
_diffrn_radiation_wavelength 0.71073
_diffrn_reflns_av_R_equivalents 0.1097
_diffrn_reflns_av_unetI/netI 0.1034
_diffrn_reflns_limit_h_max 18
_diffrn_reflns_limit_h_min -18
_diffrn_reflns_limit_k_max 8
_diffrn_reflns_limit_k_min -8
_diffrn_reflns_limit_l_max 25
_diffrn_reflns_limit_l_min -25
_diffrn_reflns_number 15941
_diffrn_reflns_theta_full 25.242
_diffrn_reflns_theta_max 25.383
_diffrn_reflns_theta_min 1.405
_diffrn_source 'sealed tube'
_diffrn_source_current 40.0
_diffrn_source_power 2.0
_diffrn_source_voltage 50.0
_diffrn_standards_number 0
_exptl_absorpt_coefficient_mu 2.138
_exptl_absorpt_correction_T_max 0.7452
_exptl_absorpt_correction_T_min 0.5681
_exptl_absorpt_correction_type multi-scan
_exptl_absorpt_process_details
;
(SADABS; Bruker, 2013)
;
_exptl_crystal_colour green
_exptl_crystal_density_diffrn 1.857
_exptl_crystal_description plate
_exptl_crystal_F_000 1160
_exptl_crystal_size_max 0.237
_exptl_crystal_size_mid 0.122
_exptl_crystal_size_min 0.054
_refine_diff_density_max 1.115
_refine_diff_density_min -0.601
_refine_ls_extinction_method none
_refine_ls_goodness_of_fit_ref 0.985
_refine_ls_hydrogen_treatment constr
_refine_ls_matrix_type full
_refine_ls_number_parameters 307
_refine_ls_number_reflns 3758
_refine_ls_number_restraints 0
_refine_ls_restrained_S_all 0.985
_refine_ls_R_factor_all 0.1015
_refine_ls_R_factor_gt 0.0561
_refine_ls_shift/su_max 0.001
_refine_ls_shift/su_mean 0.000
_refine_ls_structure_factor_coef Fsqd
_refine_ls_weighting_details 'w=1/[\s^2^(Fo^2^)+(0.0685P)^2^] where P=(Fo^2^+2Fc^2^)/3'
_refine_ls_weighting_scheme calc
_refine_ls_wR_factor_gt 0.1232
_refine_ls_wR_factor_ref 0.1509
_reflns_number_gt 2378
_reflns_number_total 3758
_reflns_threshold_expression 'I > 2\s(I)'
_cod_data_source_file bh4078.cif
_cod_data_source_block I
_cod_original_cell_volume 2050.9(5)
_cod_database_code 1569848
_shelx_estimated_absorpt_t_min 0.631
_shelx_estimated_absorpt_t_max 0.893

loop_
_space_group_symop_operation_xyz
'x, y, z'
'-x, y+1/2, -z+1/2'
'-x, -y, -z'
'x, -y-1/2, z-1/2'

loop_
_atom_site_type_symbol
_atom_site_label
_atom_site_fract_x
_atom_site_fract_y
_atom_site_fract_z
_atom_site_U_iso_or_equiv
_atom_site_adp_type
_atom_site_calc_flag
_atom_site_occupancy
_atom_site_disorder_assembly
_atom_site_disorder_group
Cu Cu1 0.76095(5) 0.56430(10) 0.20555(4) 0.0199(2) Uani d 1 . .
Cu Cu2 0.77124(5) 0.49295(10) 0.33295(4) 0.0198(2) Uani d 1 . .
O O1 0.6695(3) 0.6855(6) 0.3154(2) 0.0241(10) Uani d 1 . .
O O2 0.6730(3) 0.7626(6) 0.2124(2) 0.0257(11) Uani d 1 . .
O O3 0.6784(3) 1.2834(6) 0.2892(2) 0.0250(10) Uani d 1 . .
O O4 0.6616(3) 1.3542(6) 0.1809(2) 0.0228(10) Uani d 1 . .
O O5 0.8617(3) 0.7122(6) 0.3540(2) 0.0272(11) Uani d 1 . .
O O6 0.8587(3) 0.7601(6) 0.2474(2) 0.0269(11) Uani d 1 . .
O O7 0.8683(3) 1.3085(6) 0.3309(2) 0.0284(11) Uani d 1 . .
O O8 0.8527(3) 1.3529(6) 0.2213(2) 0.0232(10) Uani d 1 . .
O O9 0.5334(3) 0.3287(7) 0.4400(2) 0.0355(12) Uani d 1 . .
N N1 0.7897(3) 0.4419(7) 0.4394(3) 0.0190(12) Uani d 1 . .
N N2 0.6521(4) 0.3177(7) 0.5442(3) 0.0226(12) Uani d 1 . .
H H2 0.665061 0.298117 0.588321 0.027 Uiso calc 1 . .
N N3 0.5065(4) 0.2208(7) 0.5341(3) 0.0225(12) Uani d 1 . .
H H3 0.533315 0.195629 0.578293 0.027 Uiso calc 1 . .
N N4 0.2765(4) 0.1280(7) 0.4043(2) 0.0207(12) Uani d 1 . .
C C1 0.6429(4) 0.7848(8) 0.2603(3) 0.0196(14) Uani d 1 . .
C C2 0.5697(4) 0.9394(8) 0.2500(3) 0.0194(14) Uani d 1 . .
H H2A 0.579259 1.002925 0.294759 0.023 Uiso calc 1 . .
H H2B 0.508546 0.874023 0.234080 0.023 Uiso calc 1 . .
C C3 0.5692(4) 1.0992(9) 0.1984(3) 0.0190(14) Uani d 1 . .
H H3A 0.576689 1.034695 0.158311 0.023 Uiso calc 1 . .
H H3B 0.508195 1.165147 0.181940 0.023 Uiso calc 1 . .
C C4 0.6433(4) 1.2555(8) 0.2259(3) 0.0181(14) Uani d 1 . .
C C5 0.8876(4) 0.7960(9) 0.3111(3) 0.0197(14) Uani d 1 . .
C C6 0.9644(4) 0.9500(8) 0.3372(3) 0.0225(15) Uani d 1 . .
H H6A 0.961873 1.010462 0.379568 0.027 Uiso calc 1 . .
H H6B 1.024551 0.881653 0.349782 0.027 Uiso calc 1 . .
C C7 0.9604(4) 1.1147(9) 0.2866(3) 0.0240(15) Uani d 1 . .
H H7A 1.021401 1.180573 0.301650 0.029 Uiso calc 1 . .
H H7B 0.948973 1.054800 0.241052 0.029 Uiso calc 1 . .
C C8 0.8870(4) 1.2704(9) 0.2789(3) 0.0213(15) Uani d 1 . .
C C9 0.8712(5) 0.4774(9) 0.4890(3) 0.0280(16) Uani d 1 . .
H H9 0.922054 0.513711 0.476843 0.034 Uiso calc 1 . .
C C10 0.8834(5) 0.4625(9) 0.5578(3) 0.0279(16) Uani d 1 . .
H H10 0.942091 0.487920 0.592295 0.034 Uiso calc 1 . .
C C11 0.8108(4) 0.4111(9) 0.5757(3) 0.0250(15) Uani d 1 . .
H H11 0.818417 0.401257 0.622687 0.030 Uiso calc 1 . .
C C12 0.7253(4) 0.3733(8) 0.5245(3) 0.0213(14) Uani d 1 . .
C C13 0.7181(5) 0.3899(9) 0.4566(3) 0.0234(15) Uani d 1 . .
H H13 0.660291 0.363379 0.421060 0.028 Uiso calc 1 . .
C C14 0.5621(5) 0.2911(9) 0.5012(3) 0.0235(15) Uani d 1 . .
C C15 0.2276(5) 0.0979(9) 0.4441(4) 0.0260(16) Uani d 1 . .
H H15 0.163956 0.066116 0.423285 0.031 Uiso calc 1 . .
C C16 0.2677(5) 0.1121(8) 0.5150(3) 0.0253(15) Uani d 1 . .
H H16 0.231447 0.093317 0.542417 0.030 Uiso calc 1 . .
C C17 0.3608(4) 0.1539(9) 0.5456(3) 0.0249(15) Uani d 1 . .
H H17 0.389672 0.160856 0.594176 0.030 Uiso calc 1 . .
C C18 0.4114(4) 0.1852(8) 0.5044(3) 0.0188(14) Uani d 1 . .
C C19 0.3656(5) 0.1700(9) 0.4340(3) 0.0251(15) Uani d 1 . .
H H19 0.399984 0.190872 0.405368 0.030 Uiso calc 1 . .

loop_
_atom_site_aniso_label
_atom_site_aniso_U_11
_atom_site_aniso_U_22
_atom_site_aniso_U_33
_atom_site_aniso_U_12
_atom_site_aniso_U_13
_atom_site_aniso_U_23
Cu1 0.0226(5) 0.0173(4) 0.0204(4) 0.0010(3) 0.0088(4) 0.0007(3)
Cu2 0.0227(5) 0.0170(4) 0.0207(4) 0.0002(3) 0.0092(4) 0.0002(3)
O1 0.030(3) 0.021(2) 0.025(3) 0.0066(19) 0.015(2) 0.0068(19)
O2 0.034(3) 0.021(2) 0.025(3) 0.009(2) 0.015(2) 0.0029(19)
O3 0.031(3) 0.023(2) 0.022(3) -0.007(2) 0.010(2) -0.0049(19)
O4 0.026(3) 0.024(2) 0.018(2) -0.0066(19) 0.008(2) 0.0026(19)
O5 0.032(3) 0.022(2) 0.025(3) -0.012(2) 0.007(2) 0.001(2)
O6 0.032(3) 0.024(3) 0.028(3) -0.006(2) 0.015(2) -0.006(2)
O7 0.029(3) 0.026(3) 0.032(3) 0.012(2) 0.012(2) 0.003(2)
O8 0.025(3) 0.022(2) 0.021(2) 0.0053(19) 0.007(2) 0.0023(19)
O9 0.028(3) 0.049(3) 0.027(3) -0.003(2) 0.006(2) 0.013(2)
N1 0.019(3) 0.015(3) 0.019(3) 0.002(2) 0.004(2) 0.002(2)
N2 0.029(3) 0.019(3) 0.024(3) 0.001(2) 0.015(3) 0.004(2)
N3 0.029(3) 0.017(3) 0.021(3) 0.001(2) 0.009(3) 0.005(2)
N4 0.028(3) 0.015(3) 0.019(3) -0.002(2) 0.008(3) 0.001(2)
C1 0.024(4) 0.012(3) 0.025(4) -0.009(3) 0.012(3) -0.006(3)
C2 0.018(3) 0.018(3) 0.024(3) -0.002(3) 0.010(3) 0.004(3)
C3 0.018(3) 0.020(3) 0.021(3) -0.001(3) 0.009(3) -0.002(3)
C4 0.016(3) 0.010(3) 0.026(4) 0.005(2) 0.005(3) -0.002(3)
C5 0.013(3) 0.020(3) 0.024(4) 0.005(3) 0.003(3) 0.005(3)
C6 0.017(4) 0.020(4) 0.028(4) -0.004(3) 0.005(3) -0.003(3)
C7 0.021(4) 0.023(4) 0.028(4) 0.001(3) 0.009(3) -0.002(3)
C8 0.021(4) 0.016(3) 0.032(4) -0.007(3) 0.014(3) -0.004(3)
C9 0.023(4) 0.036(4) 0.028(4) -0.001(3) 0.013(3) 0.001(3)
C10 0.024(4) 0.029(4) 0.021(4) -0.001(3) -0.002(3) 0.008(3)
C11 0.032(4) 0.026(4) 0.017(3) 0.006(3) 0.009(3) 0.000(3)
C12 0.028(4) 0.012(3) 0.027(4) -0.001(3) 0.014(3) 0.001(3)
C13 0.031(4) 0.021(4) 0.019(3) 0.002(3) 0.011(3) -0.001(3)
C14 0.027(4) 0.017(3) 0.029(4) 0.003(3) 0.012(3) 0.002(3)
C15 0.019(4) 0.019(4) 0.040(4) 0.002(3) 0.011(3) -0.003(3)
C16 0.038(4) 0.014(3) 0.033(4) -0.001(3) 0.024(4) 0.005(3)
C17 0.026(4) 0.026(4) 0.024(4) 0.001(3) 0.011(3) -0.002(3)
C18 0.024(4) 0.015(3) 0.018(3) 0.000(3) 0.008(3) 0.001(3)
C19 0.029(4) 0.021(4) 0.027(4) 0.001(3) 0.013(3) -0.001(3)

loop_
_atom_type_symbol
_atom_type_description
_atom_type_scat_dispersion_real
_atom_type_scat_dispersion_imag
_atom_type_scat_source
C C 0.0033 0.0016 'International Tables Vol C Tables 4.2.6.8 and 6.1.1.4'
H H 0.0000 0.0000 'International Tables Vol C Tables 4.2.6.8 and 6.1.1.4'
Cu Cu 0.3201 1.2651 'International Tables Vol C Tables 4.2.6.8 and 6.1.1.4'
N N 0.0061 0.0033 'International Tables Vol C Tables 4.2.6.8 and 6.1.1.4'
O O 0.0106 0.0060 'International Tables Vol C Tables 4.2.6.8 and 6.1.1.4'

loop_
_exptl_crystal_face_index_h
_exptl_crystal_face_index_k
_exptl_crystal_face_index_l
_exptl_crystal_face_perp_dist
-1.00 -1.00 1.00 0.0970
1.00 0.00 2.00 0.0150
-1.00 0.00 -2.00 0.0300
-1.00 -1.00 0.00 0.0950
0.00 0.00 1.00 0.0220
1.00 -2.00 0.00 0.1040
-1.00 1.00 2.00 0.1120
1.00 -1.00 -2.00 0.0860
1.00 0.00 -2.00 0.0150
-1.00 0.00 2.00 0.0420
1.00 0.00 0.00 0.0040
-1.00 0.00 0.00 0.0560
2.00 1.00 -2.00 0.0590
2.00 1.00 1.00 0.0470

loop_
_geom_angle_atom_site_label_1
_geom_angle_atom_site_label_2
_geom_angle_atom_site_label_3
_geom_angle_site_symmetry_1
_geom_angle_site_symmetry_3
_geom_angle
_geom_angle_publ_flag
O2 Cu1 O4 . 1_545 90.48(18) y
O2 Cu1 O6 . . 87.41(18) y
O2 Cu1 O8 . 1_545 166.45(17) y
O2 Cu1 N4 . 2_655 91.11(18) y
O4 Cu1 N4 1_545 2_655 89.25(17) y
O6 Cu1 O4 . 1_545 169.11(17) y
O6 Cu1 N4 . 2_655 101.47(18) y
O8 Cu1 O4 1_545 1_545 88.52(17) y
O8 Cu1 O6 1_545 . 91.03(18) y
O8 Cu1 N4 1_545 2_655 102.38(18) y
O1 Cu2 O3 . 1_545 89.16(18) y
O1 Cu2 O5 . . 90.34(18) y
O1 Cu2 N1 . . 95.10(17) y
O3 Cu2 N1 1_545 . 99.11(18) y
O5 Cu2 O3 . 1_545 166.52(17) y
O5 Cu2 N1 . . 94.36(18) y
O7 Cu2 O1 1_545 . 168.62(18) y
O7 Cu2 O3 1_545 1_545 88.50(18) y
O7 Cu2 O5 1_545 . 89.35(19) y
O7 Cu2 N1 1_545 . 96.27(18) y
C1 O1 Cu2 . . 119.2(4) ?
C1 O2 Cu1 . . 127.8(4) ?
C4 O3 Cu2 . 1_565 123.8(4) ?
C4 O4 Cu1 . 1_565 122.6(4) ?
C5 O5 Cu2 . . 124.8(4) ?
C5 O6 Cu1 . . 121.1(4) ?
C8 O7 Cu2 . 1_565 125.0(4) ?
C8 O8 Cu1 . 1_565 120.7(4) ?
C9 N1 Cu2 . . 120.0(4) ?
C9 N1 C13 . . 119.1(5) ?
C13 N1 Cu2 . . 120.7(4) ?
C12 N2 H2 . . 116.9 ?
C14 N2 H2 . . 116.9 ?
C14 N2 C12 . . 126.1(5) ?
C14 N3 H3 . . 116.7 ?
C14 N3 C18 . . 126.5(5) ?
C18 N3 H3 . . 116.7 ?
C15 N4 Cu1 . 2_645 129.1(4) ?
C19 N4 Cu1 . 2_645 111.2(4) ?
C19 N4 C15 . . 118.6(6) ?
O1 C1 C2 . . 118.4(5) ?
O2 C1 O1 . . 124.7(6) ?
O2 C1 C2 . . 116.9(5) ?
C1 C2 H2A . . 108.9 ?
C1 C2 H2B . . 108.9 ?
C1 C2 C3 . . 113.5(5) ?
H2A C2 H2B . . 107.7 ?
C3 C2 H2A . . 108.9 ?
C3 C2 H2B . . 108.9 ?
C2 C3 H3A . . 108.6 ?
C2 C3 H3B . . 108.6 ?
H3A C3 H3B . . 107.5 ?
C4 C3 C2 . . 114.8(5) ?
C4 C3 H3A . . 108.6 ?
C4 C3 H3B . . 108.6 ?
O3 C4 O4 . . 125.4(5) ?
O3 C4 C3 . . 119.0(5) ?
O4 C4 C3 . . 115.5(5) ?
O5 C5 O6 . . 126.1(6) ?
O5 C5 C6 . . 117.9(6) ?
O6 C5 C6 . . 115.9(5) ?
C5 C6 H6A . . 108.5 ?
C5 C6 H6B . . 108.5 ?
H6A C6 H6B . . 107.5 ?
C7 C6 C5 . . 115.0(5) ?
C7 C6 H6A . . 108.5 ?
C7 C6 H6B . . 108.5 ?
C6 C7 H7A . . 108.6 ?
C6 C7 H7B . . 108.6 ?
H7A C7 H7B . . 107.6 ?
C8 C7 C6 . . 114.6(5) ?
C8 C7 H7A . . 108.6 ?
C8 C7 H7B . . 108.6 ?
O7 C8 O8 . . 126.2(6) ?
O7 C8 C7 . . 117.2(6) ?
O8 C8 C7 . . 116.6(5) ?
N1 C9 H9 . . 119.2 ?
N1 C9 C10 . . 121.6(6) ?
C10 C9 H9 . . 119.2 ?
C9 C10 H10 . . 120.2 ?
C11 C10 C9 . . 119.7(6) ?
C11 C10 H10 . . 120.2 ?
C10 C11 H11 . . 120.3 ?
C10 C11 C12 . . 119.5(6) ?
C12 C11 H11 . . 120.3 ?
C11 C12 N2 . . 118.4(6) ?
C13 C12 N2 . . 123.7(6) ?
C13 C12 C11 . . 117.9(6) ?
N1 C13 C12 . . 122.3(6) ?
N1 C13 H13 . . 118.8 ?
C12 C13 H13 . . 118.8 ?
O9 C14 N2 . . 123.6(6) ?
O9 C14 N3 . . 122.9(6) ?
N2 C14 N3 . . 113.4(6) ?
N4 C15 H15 . . 119.2 ?
N4 C15 C16 . . 121.5(6) ?
C16 C15 H15 . . 119.2 ?
C15 C16 H16 . . 120.3 ?
C17 C16 C15 . . 119.4(6) ?
C17 C16 H16 . . 120.3 ?
C16 C17 H17 . . 120.5 ?
C18 C17 C16 . . 119.0(6) ?
C18 C17 H17 . . 120.5 ?
C17 C18 N3 . . 120.1(6) ?
C17 C18 C19 . . 117.7(6) ?
C19 C18 N3 . . 122.1(6) ?
N4 C19 C18 . . 123.7(6) ?
N4 C19 H19 . . 118.2 ?
C18 C19 H19 . . 118.2 ?

loop_
_geom_bond_atom_site_label_1
_geom_bond_atom_site_label_2
_geom_bond_site_symmetry_2
_geom_bond_distance
_geom_bond_publ_flag
Cu1 O2 . 1.960(4) y
Cu1 O4 1_545 2.023(4) y
Cu1 O6 . 1.963(4) y
Cu1 O8 1_545 1.961(4) y
Cu1 N4 2_655 2.197(5) y
Cu2 O1 . 1.979(4) y
Cu2 O3 1_545 1.990(4) y
Cu2 O5 . 1.980(4) y
Cu2 O7 1_545 1.973(4) y
Cu2 N1 . 2.167(5) y
O1 C1 . 1.265(7) ?
O2 C1 . 1.264(7) ?
O3 C4 . 1.248(7) ?
O4 C4 . 1.271(7) ?
O5 C5 . 1.249(7) ?
O6 C5 . 1.263(7) ?
O7 C8 . 1.254(7) ?
O8 C8 . 1.256(7) ?
O9 C14 . 1.218(7) ?
N1 C9 . 1.333(8) ?
N1 C13 . 1.340(7) ?
N2 H2 . 0.8800 ?
N2 C12 . 1.401(8) ?
N2 C14 . 1.371(8) ?
N3 H3 . 0.8800 ?
N3 C14 . 1.376(8) ?
N3 C18 . 1.400(8) ?
N4 C15 . 1.335(8) ?
N4 C19 . 1.327(8) ?
C1 C2 . 1.504(8) ?
C2 H2A . 0.9900 ?
C2 H2B . 0.9900 ?
C2 C3 . 1.526(8) ?
C3 H3A . 0.9900 ?
C3 H3B . 0.9900 ?
C3 C4 . 1.515(8) ?
C5 C6 . 1.528(8) ?
C6 H6A . 0.9900 ?
C6 H6B . 0.9900 ?
C6 C7 . 1.522(8) ?
C7 H7A . 0.9900 ?
C7 H7B . 0.9900 ?
C7 C8 . 1.519(8) ?
C9 H9 . 0.9500 ?
C9 C10 . 1.386(9) ?
C10 H10 . 0.9500 ?
C10 C11 . 1.361(9) ?
C11 H11 . 0.9500 ?
C11 C12 . 1.392(8) ?
C12 C13 . 1.389(8) ?
C13 H13 . 0.9500 ?
C15 H15 . 0.9500 ?
C15 C16 . 1.387(9) ?
C16 H16 . 0.9500 ?
C16 C17 . 1.383(9) ?
C17 H17 . 0.9500 ?
C17 C18 . 1.383(8) ?
C18 C19 . 1.385(8) ?
C19 H19 . 0.9500 ?

loop_
_geom_hbond_atom_site_label_D
_geom_hbond_atom_site_label_H
_geom_hbond_atom_site_label_A
_geom_hbond_site_symmetry_A
_geom_hbond_distance_DH
_geom_hbond_distance_HA
_geom_hbond_distance_DA
_geom_hbond_angle_DHA
_geom_hbond_publ_flag
N2 H2 O4 4_576 0.88 2.21 3.042(6) 156.8 yes
N3 H3 O4 4_576 0.88 2.36 3.174(6) 154.2 yes
C2 H2A O3 . 0.99 2.48 2.815(7) 99.6 n
C3 H3A O2 . 0.99 2.38 2.744(7) 100.8 n
C6 H6A O7 . 0.99 2.47 2.825(7) 100.3 n
C7 H7B O6 . 0.99 2.47 2.824(8) 100.5 n
C9 H9 O5 . 0.95 2.74 3.196(8) 110.2 n
C13 H13 O9 . 0.95 2.17 2.800(8) 122.9 n
C19 H19 O2 2_645 0.95 2.35 2.965(8) 121.6 n
C19 H19 O4 2_635 0.95 2.84 3.126(7) 98.4 n
C19 H19 O9 . 0.95 2.15 2.786(8) 123.5 n

loop_
_geom_torsion_atom_site_label_1
_geom_torsion_atom_site_label_2
_geom_torsion_atom_site_label_3
_geom_torsion_atom_site_label_4
_geom_torsion_site_symmetry_1
_geom_torsion_site_symmetry_2
_geom_torsion_site_symmetry_3
_geom_torsion_site_symmetry_4
_geom_torsion
_geom_torsion_publ_flag
Cu1 O2 C1 O1 . . . . 4.2(9) ?
Cu1 O2 C1 C2 . . . . -175.2(4) ?
Cu1 O4 C4 O3 1_565 . . . 5.2(8) ?
Cu1 O4 C4 C3 1_565 . . . -177.9(4) ?
Cu1 O6 C5 O5 . . . . 2.4(9) ?
Cu1 O6 C5 C6 . . . . 179.4(4) ?
Cu1 O8 C8 O7 1_565 . . . 0.4(9) ?
Cu1 O8 C8 C7 1_565 . . . -177.5(4) ?
Cu1 N4 C15 C16 2_645 . . . 167.8(4) ?
Cu1 N4 C19 C18 2_645 . . . -169.4(5) ?
Cu2 O1 C1 O2 . . . . 4.5(8) ?
Cu2 O1 C1 C2 . . . . -176.2(4) ?
Cu2 O3 C4 O4 1_565 . . . 0.4(8) ?
Cu2 O3 C4 C3 1_565 . . . -176.4(4) ?
Cu2 O5 C5 O6 . . . . 2.4(9) ?
Cu2 O5 C5 C6 . . . . -174.6(4) ?
Cu2 O7 C8 O8 1_565 . . . 5.8(9) ?
Cu2 O7 C8 C7 1_565 . . . -176.4(4) ?
Cu2 N1 C9 C10 . . . . 174.5(5) ?
Cu2 N1 C13 C12 . . . . -174.1(4) ?
O1 C1 C2 C3 . . . . 157.7(5) ?
O2 C1 C2 C3 . . . . -22.9(8) ?
O5 C5 C6 C7 . . . . -150.1(6) ?
O6 C5 C6 C7 . . . . 32.6(8) ?
N1 C9 C10 C11 . . . . -0.2(10) ?
N2 C12 C13 N1 . . . . -179.5(5) ?
N3 C18 C19 N4 . . . . 177.0(5) ?
N4 C15 C16 C17 . . . . -1.5(9) ?
C1 C2 C3 C4 . . . . -78.3(7) ?
C2 C3 C4 O3 . . . . -22.2(8) ?
C2 C3 C4 O4 . . . . 160.7(5) ?
C5 C6 C7 C8 . . . . 75.8(7) ?
C6 C7 C8 O7 . . . . 32.4(8) ?
C6 C7 C8 O8 . . . . -149.6(5) ?
C9 N1 C13 C12 . . . . 0.7(9) ?
C9 C10 C11 C12 . . . . 0.3(9) ?
C10 C11 C12 N2 . . . . 179.0(6) ?
C10 C11 C12 C13 . . . . 0.0(9) ?
C11 C12 C13 N1 . . . . -0.5(9) ?
C12 N2 C14 O9 . . . . -6.2(9) ?
C12 N2 C14 N3 . . . . 175.0(5) ?
C13 N1 C9 C10 . . . . -0.3(9) ?
C14 N2 C12 C11 . . . . 174.2(5) ?
C14 N2 C12 C13 . . . . -6.8(9) ?
C14 N3 C18 C17 . . . . -166.6(6) ?
C14 N3 C18 C19 . . . . 16.7(9) ?
C15 N4 C19 C18 . . . . -0.2(9) ?
C15 C16 C17 C18 . . . . 1.6(9) ?
C16 C17 C18 N3 . . . . -177.7(5) ?
C16 C17 C18 C19 . . . . -0.9(9) ?
C17 C18 C19 N4 . . . . 0.3(9) ?
C18 N3 C14 O9 . . . . -1.0(10) ?
C18 N3 C14 N2 . . . . 177.8(5) ?
C19 N4 C15 C16 . . . . 0.8(9) ?
